data_4028315
loop_
_publ_author_name
'Ming-Chang P. Yeh'
'Chia-Jung Liang'
'Tzu-Lin Huang'
'Hsiao-Ju Hsu'
'Yu-Shuo Tsau'

_publ_section_title
;
 Transition-Metal-Free Carbofluorination of TBS-Protected
 Nitrogen-Containing Cyclic Enynols: Synthesis of Fluorinated Azabicycles
;
_journal_name_full 'Journal of Organic Chemistry'
_journal_page_first 5521
_journal_page_last 5529
_journal_paper_doi 10.1021/jo400634c
_journal_volume 78
_journal_year 2013
_chemical_formula_moiety 'C23 H24 F N O2 S'
_chemical_formula_sum 'C23 H24 F N O2 S'
_chemical_formula_weight 397.49
_chemical_name_systematic
;
 ?
;
_space_group_IT_number 2
_symmetry_cell_setting triclinic
_symmetry_space_group_name_Hall '-P 1'
_symmetry_space_group_name_H-M 'P -1'
_atom_sites_solution_hydrogens geom
_atom_sites_solution_primary direct
_atom_sites_solution_secondary difmap
_audit_creation_method SHELXL-97
_cell_angle_alpha 101.952(2)
_cell_angle_beta 100.022(2)
_cell_angle_gamma 111.150(2)
_cell_formula_units_Z 2
_cell_length_a 8.3586(3)
_cell_length_b 10.8687(4)
_cell_length_c 12.8384(5)
_cell_measurement_reflns_used 0
_cell_measurement_temperature 200(2)
_cell_measurement_theta_max 0
_cell_measurement_theta_min 0
_cell_volume 1023.87(7)
_computing_molecular_graphics 'Ortep-3 for Windows (Farrugia, 1997)'
_computing_publication_material 'WinGX publication routines (Farrugia, 1999)'
_computing_structure_refinement 'SHELXL-97 (Sheldrick, 1997)'
_computing_structure_solution 'SHELXS-86 (Sheldrick, 1986)'
_diffrn_ambient_temperature 200(2)
_diffrn_measured_fraction_theta_full 0.985
_diffrn_measured_fraction_theta_max 0.985
_diffrn_radiation_monochromator graphite
_diffrn_radiation_source 'fine-focus sealed tube'
_diffrn_radiation_type MoK\a
_diffrn_radiation_wavelength 0.71073
_diffrn_reflns_av_R_equivalents 0.0326
_diffrn_reflns_av_sigmaI/netI 0.0459
_diffrn_reflns_limit_h_max 9
_diffrn_reflns_limit_h_min -9
_diffrn_reflns_limit_k_max 12
_diffrn_reflns_limit_k_min -12
_diffrn_reflns_limit_l_max 15
_diffrn_reflns_limit_l_min -14
_diffrn_reflns_number 8223
_diffrn_reflns_theta_full 25.00
_diffrn_reflns_theta_max 25.00
_diffrn_reflns_theta_min 1.69
_exptl_absorpt_coefficient_mu 0.185
_exptl_absorpt_correction_T_max 0.9799
_exptl_absorpt_correction_T_min 0.8845
_exptl_absorpt_correction_type multi-scan
_exptl_crystal_colour colorless
_exptl_crystal_density_diffrn 1.289
_exptl_crystal_description prism
_exptl_crystal_F_000 420
_exptl_crystal_size_max 0.68
_exptl_crystal_size_mid 0.59
_exptl_crystal_size_min 0.11
_refine_diff_density_max 0.410
_refine_diff_density_min -0.375
_refine_diff_density_rms 0.104
_refine_ls_extinction_method none
_refine_ls_goodness_of_fit_ref 1.084
_refine_ls_hydrogen_treatment constr
_refine_ls_matrix_type full
_refine_ls_number_parameters 253
_refine_ls_number_reflns 3541
_refine_ls_number_restraints 0
_refine_ls_restrained_S_all 1.084
_refine_ls_R_factor_all 0.0733
_refine_ls_R_factor_gt 0.0484
_refine_ls_shift/su_max 0.000
_refine_ls_shift/su_mean 0.000
_refine_ls_structure_factor_coef Fsqd
_refine_ls_weighting_details 'calc w=1/[\s^2^(Fo^2^)+(0.1062P)^2^+0.0000P] where P=(Fo^2^+2Fc^2^)/3'
_refine_ls_weighting_scheme calc
_refine_ls_wR_factor_gt 0.1396
_refine_ls_wR_factor_ref 0.1727
_reflns_number_gt 2629
_reflns_number_total 3541
_reflns_threshold_expression >2sigma(I)
_cod_data_source_file jo400634c_si_012.cif
_cod_data_source_block ch14744
_cod_database_code 4028315

loop_
_symmetry_equiv_pos_as_xyz
'x, y, z'
'-x, -y, -z'

loop_
_atom_site_label
_atom_site_type_symbol
_atom_site_fract_x
_atom_site_fract_y
_atom_site_fract_z
_atom_site_U_iso_or_equiv
_atom_site_adp_type
_atom_site_occupancy
_atom_site_symmetry_multiplicity
_atom_site_calc_flag
_atom_site_refinement_flags
C1 C 0.3581(4) 0.3472(3) 0.8262(2) 0.0348(6) Uani 1 1 d .
C2 C 0.1769(4) 0.2851(3) 0.8154(2) 0.0383(7) Uani 1 1 d .
H2 H 0.1158 0.1874 0.7937 0.046 Uiso 1 1 calc R
C3 C 0.0866(4) 0.3679(3) 0.8369(2) 0.0426(7) Uani 1 1 d .
H3 H -0.0375 0.3260 0.8302 0.051 Uiso 1 1 calc R
C4 C 0.1728(4) 0.5105(3) 0.8678(2) 0.0399(7) Uani 1 1 d .
C5 C 0.0734(5) 0.6002(3) 0.8892(3) 0.0567(9) Uani 1 1 d .
H5A H -0.0526 0.5417 0.8780 0.085 Uiso 1 1 calc R
H5B H 0.0840 0.6564 0.8380 0.085 Uiso 1 1 calc R
H5C H 0.1242 0.6607 0.9656 0.085 Uiso 1 1 calc R
C6 C 0.3538(4) 0.5695(3) 0.8783(2) 0.0463(8) Uani 1 1 d .
H6 H 0.4150 0.6672 0.9001 0.056 Uiso 1 1 calc R
C7 C 0.4478(4) 0.4893(3) 0.8579(2) 0.0419(7) Uani 1 1 d .
H7 H 0.5723 0.5313 0.8657 0.050 Uiso 1 1 calc R
C8 C 0.5890(4) 0.3332(3) 0.6279(2) 0.0328(6) Uani 1 1 d .
H8A H 0.7158 0.3654 0.6685 0.039 Uiso 1 1 calc R
H8B H 0.5558 0.4127 0.6372 0.039 Uiso 1 1 calc R
C9 C 0.5531(3) 0.2587(2) 0.5042(2) 0.0305(6) Uani 1 1 d .
C10 C 0.6630(3) 0.1721(3) 0.4929(2) 0.0366(7) Uani 1 1 d .
H10A H 0.6618 0.1280 0.5531 0.044 Uiso 1 1 calc R
H10B H 0.6067 0.0979 0.4216 0.044 Uiso 1 1 calc R
C11 C 0.8555(4) 0.2583(3) 0.4978(3) 0.0491(8) Uani 1 1 d .
H11A H 0.9221 0.1993 0.4926 0.059 Uiso 1 1 calc R
H11B H 0.9135 0.3321 0.5693 0.059 Uiso 1 1 calc R
C12 C 0.8597(4) 0.3224(4) 0.4025(3) 0.0629(10) Uani 1 1 d .
H12A H 0.9816 0.3925 0.4144 0.075 Uiso 1 1 calc R
H12B H 0.8293 0.2499 0.3323 0.075 Uiso 1 1 calc R
C13 C 0.7323(4) 0.3880(3) 0.3939(3) 0.0547(9) Uani 1 1 d .
H13 H 0.7491 0.4539 0.3538 0.066 Uiso 1 1 calc R
C14 C 0.5967(4) 0.3608(3) 0.4383(2) 0.0413(7) Uani 1 1 d .
H14 H 0.5223 0.4083 0.4281 0.050 Uiso 1 1 calc R
C15 C 0.3535(3) 0.1682(2) 0.4761(2) 0.0292(6) Uani 1 1 d .
C16 C 0.2345(3) 0.1132(3) 0.3778(2) 0.0331(6) Uani 1 1 d .
C17 C 0.2491(3) 0.1090(3) 0.2643(2) 0.0330(6) Uani 1 1 d .
C18 C 0.3370(4) 0.0383(3) 0.2148(2) 0.0469(8) Uani 1 1 d .
H18 H 0.3939 -0.0053 0.2555 0.056 Uiso 1 1 calc R
C19 C 0.3435(4) 0.0299(3) 0.1069(3) 0.0540(9) Uani 1 1 d .
H19 H 0.4051 -0.0188 0.0740 0.065 Uiso 1 1 calc R
C20 C 0.2608(4) 0.0921(3) 0.0473(2) 0.0494(8) Uani 1 1 d .
H20 H 0.2641 0.0859 -0.0272 0.059 Uiso 1 1 calc R
C21 C 0.1736(4) 0.1632(3) 0.0955(3) 0.0557(9) Uani 1 1 d .
H21 H 0.1177 0.2070 0.0544 0.067 Uiso 1 1 calc R
C22 C 0.1662(4) 0.1717(3) 0.2032(3) 0.0486(8) Uani 1 1 d .
H22 H 0.1044 0.2204 0.2356 0.058 Uiso 1 1 calc R
C23 C 0.2984(3) 0.1534(3) 0.5801(2) 0.0343(6) Uani 1 1 d .
H23A H 0.2186 0.1999 0.5939 0.041 Uiso 1 1 calc R
H23B H 0.2383 0.0552 0.5766 0.041 Uiso 1 1 calc R
N1 N 0.4718(3) 0.2229(2) 0.66512(17) 0.0328(5) Uani 1 1 d .
O1 O 0.3708(3) 0.1085(2) 0.80168(17) 0.0487(6) Uani 1 1 d .
O2 O 0.6561(3) 0.3169(2) 0.85580(16) 0.0513(6) Uani 1 1 d .
F1 F 0.0599(2) 0.04275(18) 0.37846(14) 0.0517(5) Uani 1 1 d .
S1 S 0.47362(9) 0.24296(8) 0.79435(6) 0.0384(3) Uani 1 1 d .

loop_
_atom_site_aniso_label
_atom_site_aniso_U_11
_atom_site_aniso_U_22
_atom_site_aniso_U_33
_atom_site_aniso_U_23
_atom_site_aniso_U_13
_atom_site_aniso_U_12
C1 0.0392(16) 0.0512(16) 0.0211(13) 0.0087(11) 0.0093(11) 0.0269(13)
C2 0.0367(16) 0.0480(16) 0.0338(16) 0.0088(12) 0.0131(12) 0.0214(13)
C3 0.0395(17) 0.0593(18) 0.0349(16) 0.0111(13) 0.0128(13) 0.0273(15)
C4 0.0471(18) 0.0576(17) 0.0234(14) 0.0093(12) 0.0105(12) 0.0319(15)
C5 0.071(2) 0.070(2) 0.047(2) 0.0142(16) 0.0160(17) 0.0504(19)
C6 0.056(2) 0.0461(16) 0.0369(17) 0.0084(13) 0.0113(14) 0.0241(15)
C7 0.0397(17) 0.0539(17) 0.0321(16) 0.0102(13) 0.0127(13) 0.0192(14)
C8 0.0357(15) 0.0386(14) 0.0280(14) 0.0090(11) 0.0107(11) 0.0191(12)
C9 0.0354(15) 0.0332(13) 0.0269(14) 0.0095(10) 0.0115(11) 0.0169(12)
C10 0.0356(16) 0.0383(14) 0.0390(16) 0.0075(12) 0.0153(12) 0.0183(12)
C11 0.0366(17) 0.0540(18) 0.055(2) 0.0062(15) 0.0186(15) 0.0189(14)
C12 0.047(2) 0.072(2) 0.052(2) 0.0070(17) 0.0280(17) 0.0038(18)
C13 0.059(2) 0.0514(18) 0.0388(18) 0.0198(14) 0.0145(16) 0.0020(16)
C14 0.0514(19) 0.0364(14) 0.0323(16) 0.0120(12) 0.0096(14) 0.0136(13)
C15 0.0347(15) 0.0320(12) 0.0285(14) 0.0089(10) 0.0130(12) 0.0200(11)
C16 0.0302(15) 0.0365(14) 0.0357(16) 0.0090(11) 0.0132(12) 0.0162(12)
C17 0.0322(15) 0.0372(14) 0.0271(14) 0.0063(11) 0.0064(11) 0.0140(12)
C18 0.058(2) 0.0633(19) 0.0358(17) 0.0166(14) 0.0164(14) 0.0400(17)
C19 0.064(2) 0.074(2) 0.0365(18) 0.0118(15) 0.0225(16) 0.0405(18)
C20 0.053(2) 0.0610(18) 0.0283(16) 0.0137(14) 0.0110(14) 0.0170(16)
C21 0.062(2) 0.071(2) 0.0401(19) 0.0215(16) 0.0071(16) 0.0342(18)
C22 0.0526(19) 0.0639(19) 0.0385(18) 0.0129(14) 0.0107(14) 0.0363(16)
C23 0.0331(15) 0.0444(15) 0.0302(15) 0.0098(11) 0.0131(12) 0.0199(12)
N1 0.0354(13) 0.0448(12) 0.0260(12) 0.0125(9) 0.0140(10) 0.0213(10)
O1 0.0652(14) 0.0610(13) 0.0494(13) 0.0338(10) 0.0317(11) 0.0417(11)
O2 0.0443(12) 0.0880(15) 0.0292(11) 0.0119(10) 0.0091(9) 0.0391(11)
F1 0.0323(10) 0.0740(11) 0.0427(10) 0.0104(8) 0.0145(7) 0.0168(8)
S1 0.0421(5) 0.0606(5) 0.0276(4) 0.0159(3) 0.0146(3) 0.0339(4)

loop_
_atom_type_symbol
_atom_type_description
_atom_type_scat_dispersion_real
_atom_type_scat_dispersion_imag
_atom_type_scat_source
C C 0.0033 0.0016 'International Tables Vol C Tables 4.2.6.8 and 6.1.1.4'
H H 0.0000 0.0000 'International Tables Vol C Tables 4.2.6.8 and 6.1.1.4'
N N 0.0061 0.0033 'International Tables Vol C Tables 4.2.6.8 and 6.1.1.4'
O O 0.0106 0.0060 'International Tables Vol C Tables 4.2.6.8 and 6.1.1.4'
F F 0.0171 0.0103 'International Tables Vol C Tables 4.2.6.8 and 6.1.1.4'
S S 0.1246 0.1234 'International Tables Vol C Tables 4.2.6.8 and 6.1.1.4'

loop_
_geom_angle_atom_site_label_1
_geom_angle_atom_site_label_2
_geom_angle_atom_site_label_3
_geom_angle
C7 C1 C2 120.9(3)
C7 C1 S1 119.8(2)
C2 C1 S1 119.3(2)
C3 C2 C1 118.8(3)
C3 C2 H2 120.6
C1 C2 H2 120.6
C4 C3 C2 121.6(3)
C4 C3 H3 119.2
C2 C3 H3 119.2
C6 C4 C3 118.3(3)
C6 C4 C5 120.3(3)
C3 C4 C5 121.4(3)
C4 C5 H5A 109.5
C4 C5 H5B 109.5
H5A C5 H5B 109.5
C4 C5 H5C 109.5
H5A C5 H5C 109.5
H5B C5 H5C 109.5
C4 C6 C7 121.4(3)
C4 C6 H6 119.3
C7 C6 H6 119.3
C1 C7 C6 119.0(3)
C1 C7 H7 120.5
C6 C7 H7 120.5
N1 C8 C9 101.91(19)
N1 C8 H8A 111.4
C9 C8 H8A 111.4
N1 C8 H8B 111.4
C9 C8 H8B 111.4
H8A C8 H8B 109.3
C14 C9 C15 113.2(2)
C14 C9 C10 110.6(2)
C15 C9 C10 111.93(19)
C14 C9 C8 111.1(2)
C15 C9 C8 100.0(2)
C10 C9 C8 109.5(2)
C11 C10 C9 112.4(2)
C11 C10 H10A 109.1
C9 C10 H10A 109.1
C11 C10 H10B 109.1
C9 C10 H10B 109.1
H10A C10 H10B 107.9
C10 C11 C12 109.7(3)
C10 C11 H11A 109.7
C12 C11 H11A 109.7
C10 C11 H11B 109.7
C12 C11 H11B 109.7
H11A C11 H11B 108.2
C13 C12 C11 111.3(3)
C13 C12 H12A 109.4
C11 C12 H12A 109.4
C13 C12 H12B 109.4
C11 C12 H12B 109.4
H12A C12 H12B 108.0
C14 C13 C12 124.3(3)
C14 C13 H13 117.8
C12 C13 H13 117.8
C13 C14 C9 123.9(3)
C13 C14 H14 118.0
C9 C14 H14 118.0
C16 C15 C23 121.2(2)
C16 C15 C9 128.3(2)
C23 C15 C9 110.4(2)
C15 C16 F1 115.5(2)
C15 C16 C17 133.1(2)
F1 C16 C17 111.4(2)
C18 C17 C22 118.6(3)
C18 C17 C16 121.4(3)
C22 C17 C16 120.0(2)
C17 C18 C19 121.0(3)
C17 C18 H18 119.5
C19 C18 H18 119.5
C20 C19 C18 119.8(3)
C20 C19 H19 120.1
C18 C19 H19 120.1
C21 C20 C19 119.8(3)
C21 C20 H20 120.1
C19 C20 H20 120.1
C20 C21 C22 120.6(3)
C20 C21 H21 119.7
C22 C21 H21 119.7
C21 C22 C17 120.1(3)
C21 C22 H22 119.9
C17 C22 H22 119.9
N1 C23 C15 101.9(2)
N1 C23 H23A 111.4
C15 C23 H23A 111.4
N1 C23 H23B 111.4
C15 C23 H23B 111.4
H23A C23 H23B 109.3
C8 N1 C23 107.3(2)
C8 N1 S1 122.04(16)
C23 N1 S1 118.66(17)
O2 S1 O1 120.62(14)
O2 S1 N1 105.78(12)
O1 S1 N1 106.08(12)
O2 S1 C1 108.84(13)
O1 S1 C1 107.61(13)
N1 S1 C1 107.20(12)

loop_
_geom_bond_atom_site_label_1
_geom_bond_atom_site_label_2
_geom_bond_distance
C1 C7 1.382(4)
C1 C2 1.385(4)
C1 S1 1.766(3)
C2 C3 1.385(4)
C2 H2 0.9500
C3 C4 1.385(4)
C3 H3 0.9500
C4 C6 1.382(4)
C4 C5 1.506(4)
C5 H5A 0.9800
C5 H5B 0.9800
C5 H5C 0.9800
C6 C7 1.385(4)
C6 H6 0.9500
C7 H7 0.9500
C8 N1 1.475(3)
C8 C9 1.548(3)
C8 H8A 0.9900
C8 H8B 0.9900
C9 C14 1.511(4)
C9 C15 1.530(4)
C9 C10 1.538(3)
C10 C11 1.524(4)
C10 H10A 0.9900
C10 H10B 0.9900
C11 C12 1.528(5)
C11 H11A 0.9900
C11 H11B 0.9900
C12 C13 1.480(5)
C12 H12A 0.9900
C12 H12B 0.9900
C13 C14 1.323(4)
C13 H13 0.9500
C14 H14 0.9500
C15 C16 1.327(4)
C15 C23 1.506(4)
C16 F1 1.385(3)
C16 C17 1.476(4)
C17 C18 1.379(4)
C17 C22 1.390(4)
C18 C19 1.381(4)
C18 H18 0.9500
C19 C20 1.375(5)
C19 H19 0.9500
C20 C21 1.369(4)
C20 H20 0.9500
C21 C22 1.381(4)
C21 H21 0.9500
C22 H22 0.9500
C23 N1 1.476(3)
C23 H23A 0.9900
C23 H23B 0.9900
N1 S1 1.625(2)
O1 S1 1.436(2)
O2 S1 1.424(2)
